data_2218104
loop_
_publ_author_name
'Li, Hui'
'Jin, Lin-Yu'
'Tao, Ruo-Jie'

_publ_section_title
;
 1,3-Diprop-2-ynyl-1<i>H</i>-imidazol-3-ium bromide
;
_journal_coeditor_code FB2094
_journal_issue 5
_journal_name_full 'Acta Crystallographica Section E'
_journal_page_first o900
_journal_paper_doi 10.1107/S1600536808010726
_journal_volume 64
_journal_year 2008
_chemical_formula_iupac 'C9 H9 N2 +, Br -'
_chemical_formula_moiety 'C9 H9 N2 +, Br -'
_chemical_formula_sum 'C9 H9 Br N2'
_chemical_formula_weight 225.09
_chemical_name_systematic
;
1,3-Diprop-2-ynyl-1<i>H</i>-imidazol-3-ium bromide
;
_space_group_IT_number 14
_symmetry_cell_setting monoclinic
_symmetry_space_group_name_Hall '-P 2yn'
_symmetry_space_group_name_H-M 'P 1 21/n 1'
_atom_sites_solution_hydrogens difmap
_atom_sites_solution_primary direct
_atom_sites_solution_secondary difmap
_audit_creation_method SHELXL-97
_cell_angle_alpha 90.00
_cell_angle_beta 112.263(2)
_cell_angle_gamma 90.00
_cell_formula_units_Z 4
_cell_length_a 8.3439(8)
_cell_length_b 12.1069(11)
_cell_length_c 10.0413(9)
_cell_measurement_reflns_used 4175
_cell_measurement_temperature 273(2)
_cell_measurement_theta_max 28.34
_cell_measurement_theta_min 2.72
_cell_volume 938.74(15)
_computing_cell_refinement 'APEX2 (Bruker, 2005)'
_computing_data_collection 'APEX2 (Bruker, 2005)'
_computing_data_reduction 'SAINT (Bruker, 2005)'
_computing_molecular_graphics 'SHELXTL (Sheldrick, 2008)'
_computing_publication_material 'SHELXTL (Sheldrick, 2008)'
_computing_structure_refinement 'SHELXL97 (Sheldrick, 2008)'
_computing_structure_solution 'SHELXS97 (Sheldrick, 2008)'
_diffrn_ambient_temperature 273(2)
_diffrn_measured_fraction_theta_full 0.996
_diffrn_measured_fraction_theta_max 0.996
_diffrn_measurement_device_type 'Bruker SMART CCD area-detector'
_diffrn_measurement_method '\f and \w'
_diffrn_radiation_monochromator graphite
_diffrn_radiation_source 'fine-focus sealed tube'
_diffrn_radiation_type MoK\a
_diffrn_radiation_wavelength 0.71073
_diffrn_reflns_av_R_equivalents 0.0199
_diffrn_reflns_av_sigmaI/netI 0.0233
_diffrn_reflns_limit_h_max 7
_diffrn_reflns_limit_h_min -9
_diffrn_reflns_limit_k_max 14
_diffrn_reflns_limit_k_min -14
_diffrn_reflns_limit_l_max 11
_diffrn_reflns_limit_l_min -11
_diffrn_reflns_number 4482
_diffrn_reflns_theta_full 25.00
_diffrn_reflns_theta_max 25.00
_diffrn_reflns_theta_min 2.76
_diffrn_standards_number 0
_exptl_absorpt_coefficient_mu 4.324
_exptl_absorpt_correction_type none
_exptl_crystal_colour colourless
_exptl_crystal_density_diffrn 1.593
_exptl_crystal_density_method 'not measured'
_exptl_crystal_description block
_exptl_crystal_F_000 448
_exptl_crystal_size_max 0.18
_exptl_crystal_size_mid 0.16
_exptl_crystal_size_min 0.15
_refine_diff_density_max 0.485
_refine_diff_density_min -0.368
_refine_ls_extinction_method none
_refine_ls_goodness_of_fit_ref 1.083
_refine_ls_hydrogen_treatment constr
_refine_ls_matrix_type full
_refine_ls_number_constraints 36
_refine_ls_number_parameters 109
_refine_ls_number_reflns 1650
_refine_ls_number_restraints 0
_refine_ls_restrained_S_all 1.083
_refine_ls_R_factor_all 0.0201
_refine_ls_R_factor_gt 0.0193
_refine_ls_shift/su_max 0.002
_refine_ls_shift/su_mean 0.000
_refine_ls_structure_factor_coef Fsqd
_refine_ls_weighting_details 'calc w=1/[\s^2^(Fo^2^)+(0.0259P)^2^+0.4349P] where P=(Fo^2^+2Fc^2^)/3'
_refine_ls_weighting_scheme calc
_refine_ls_wR_factor_gt 0.0505
_refine_ls_wR_factor_ref 0.0509
_reflns_number_gt 1580
_reflns_number_total 1650
_reflns_threshold_expression I>2\s(I)
_cod_data_source_file fb2094.cif
_cod_data_source_block I
_cod_original_sg_symbol_H-M 'P 21/n'
_cod_database_code 2218104
_cod_database_fobs_code 2218104

loop_
_symmetry_equiv_pos_as_xyz
'x, y, z'
'-x+1/2, y+1/2, -z+1/2'
'-x, -y, -z'
'x-1/2, -y-1/2, z-1/2'

loop_
_atom_site_type_symbol
_atom_site_label
_atom_site_fract_x
_atom_site_fract_y
_atom_site_fract_z
_atom_site_U_iso_or_equiv
_atom_site_adp_type
_atom_site_calc_flag
_atom_site_refinement_flags
_atom_site_occupancy
Br Br1 0.32729(2) 0.540752(13) 0.108115(17) 0.01767(9) Uani d . 1
N N1 1.03714(18) 0.71725(12) 0.30495(15) 0.0155(3) Uani d . 1
C C2 0.9295(2) 0.77650(14) 0.34460(18) 0.0161(3) Uani d . 1
H H2 0.9582 0.8386 0.4034 0.019 Uiso calc R 1
N N3 0.77349(18) 0.73157(12) 0.28557(15) 0.0161(3) Uani d . 1
C C4 0.7818(2) 0.64081(14) 0.20458(18) 0.0184(4) Uani d . 1
H H4 0.6906 0.5948 0.1518 0.022 Uiso calc R 1
C C5 0.9476(2) 0.63230(14) 0.21711(19) 0.0173(4) Uani d . 1
H H5 0.9932 0.5791 0.1745 0.021 Uiso calc R 1
C C6 1.2230(2) 0.73953(14) 0.34599(19) 0.0176(4) Uani d . 1
H H6A 1.2538 0.7292 0.2629 0.021 Uiso calc R 1
H H6B 1.2468 0.8158 0.3768 0.021 Uiso calc R 1
C C7 1.3294(2) 0.66665(14) 0.46228(19) 0.0184(4) Uani d . 1
C C8 1.4191(2) 0.60767(15) 0.55419(19) 0.0210(4) Uani d . 1
H H8 1.4897 0.5613 0.6265 0.025 Uiso calc R 1
C C9 0.6171(2) 0.77060(16) 0.3052(2) 0.0208(4) Uani d . 1
H H9A 0.5493 0.7074 0.3123 0.025 Uiso calc R 1
H H9B 0.6507 0.8116 0.3946 0.025 Uiso calc R 1
C C10 0.5102(2) 0.84122(15) 0.1865(2) 0.0215(4) Uani d . 1
C C11 0.4197(3) 0.89966(16) 0.0955(2) 0.0300(4) Uani d . 1
H H11 0.3482 0.9459 0.0235 0.036 Uiso calc R 1

loop_
_atom_site_aniso_label
_atom_site_aniso_U_11
_atom_site_aniso_U_22
_atom_site_aniso_U_33
_atom_site_aniso_U_12
_atom_site_aniso_U_13
_atom_site_aniso_U_23
Br1 0.01860(13) 0.01479(12) 0.01818(13) 0.00031(6) 0.00534(9) -0.00054(6)
N1 0.0148(7) 0.0148(7) 0.0148(7) 0.0009(6) 0.0032(6) 0.0016(6)
C2 0.0166(8) 0.0155(8) 0.0138(8) 0.0005(7) 0.0030(7) 0.0007(7)
N3 0.0145(7) 0.0164(7) 0.0162(7) 0.0005(6) 0.0044(6) 0.0005(6)
C4 0.0208(9) 0.0144(8) 0.0168(9) -0.0019(7) 0.0034(7) -0.0011(7)
C5 0.0211(9) 0.0121(8) 0.0178(9) 0.0013(7) 0.0062(7) -0.0002(7)
C6 0.0133(8) 0.0182(8) 0.0202(9) 0.0006(7) 0.0051(7) 0.0006(7)
C7 0.0160(8) 0.0179(8) 0.0206(9) -0.0014(7) 0.0063(7) -0.0050(7)
C8 0.0201(9) 0.0193(9) 0.0196(9) 0.0025(7) 0.0030(7) -0.0028(8)
C9 0.0162(8) 0.0241(9) 0.0227(9) -0.0005(7) 0.0080(7) -0.0025(7)
C10 0.0173(9) 0.0196(9) 0.0272(10) -0.0023(7) 0.0078(8) -0.0081(8)
C11 0.0279(10) 0.0232(10) 0.0318(11) 0.0052(9) 0.0033(9) -0.0038(9)

loop_
_atom_type_symbol
_atom_type_description
_atom_type_scat_dispersion_real
_atom_type_scat_dispersion_imag
_atom_type_scat_source
C C 0.0033 0.0016 'International Tables Vol C Tables 4.2.6.8 and 6.1.1.4'
H H 0.0000 0.0000 'International Tables Vol C Tables 4.2.6.8 and 6.1.1.4'
N N 0.0061 0.0033 'International Tables Vol C Tables 4.2.6.8 and 6.1.1.4'
Br Br -0.2901 2.4595 'International Tables Vol C Tables 4.2.6.8 and 6.1.1.4'

loop_
_geom_angle_atom_site_label_1
_geom_angle_atom_site_label_2
_geom_angle_atom_site_label_3
_geom_angle
C2 N1 C5 109.43(14)
C2 N1 C6 125.46(14)
C5 N1 C6 125.09(14)
N1 C2 N3 107.86(15)
N1 C2 H2 126.1
N3 C2 H2 126.1
C2 N3 C4 109.20(15)
C2 N3 C9 125.44(15)
C4 N3 C9 125.35(15)
C5 C4 N3 106.54(15)
C5 C4 H4 126.7
N3 C4 H4 126.7
C4 C5 N1 106.97(15)
C4 C5 H5 126.5
N1 C5 H5 126.5
C7 C6 N1 111.66(14)
C7 C6 H6A 109.3
N1 C6 H6A 109.3
C7 C6 H6B 109.3
N1 C6 H6B 109.3
H6A C6 H6B 108.0
C8 C7 C6 177.89(19)
C7 C8 H8 180.0
C10 C9 N3 112.18(15)
C10 C9 H9A 109.2
N3 C9 H9A 109.2
C10 C9 H9B 109.2
N3 C9 H9B 109.2
H9A C9 H9B 107.9
C11 C10 C9 176.6(2)
C10 C11 H11 180.0

loop_
_geom_bond_atom_site_label_1
_geom_bond_atom_site_label_2
_geom_bond_distance
N1 C2 1.323(2)
N1 C5 1.376(2)
N1 C6 1.471(2)
C2 N3 1.326(2)
C2 H2 0.9300
N3 C4 1.384(2)
N3 C9 1.470(2)
C4 C5 1.345(3)
C4 H4 0.9300
C5 H5 0.9300
C6 C7 1.464(2)
C6 H6A 0.9700
C6 H6B 0.9700
C7 C8 1.183(3)
C8 H8 0.9300
C9 C10 1.463(3)
C9 H9A 0.9700
C9 H9B 0.9700
C10 C11 1.176(3)
C11 H11 0.9300

loop_
_geom_hbond_atom_site_label_D
_geom_hbond_atom_site_label_H
_geom_hbond_atom_site_label_A
_geom_hbond_site_symmetry_A
_geom_hbond_distance_DH
_geom_hbond_distance_HA
_geom_hbond_distance_DA
_geom_hbond_angle_DHA
C9 H9B Br1 4_676 0.97 2.75 3.6748(19) 159.3
C8 H8 Br1 3_766 0.93 2.81 3.7105(19) 164.3
C6 H6B Br1 2_655 0.97 2.81 3.7196(18) 156.5

loop_
_geom_torsion_atom_site_label_1
_geom_torsion_atom_site_label_2
_geom_torsion_atom_site_label_3
_geom_torsion_atom_site_label_4
_geom_torsion
C5 N1 C2 N3 0.45(18)
C6 N1 C2 N3 179.45(15)
N1 C2 N3 C4 -0.41(19)
N1 C2 N3 C9 178.53(15)
C2 N3 C4 C5 0.22(19)
C9 N3 C4 C5 -178.72(15)
N3 C4 C5 N1 0.06(19)
C2 N1 C5 C4 -0.31(19)
C6 N1 C5 C4 -179.32(15)
C2 N1 C6 C7 101.28(18)
C5 N1 C6 C7 -79.9(2)
C2 N3 C9 C10 97.5(2)
C4 N3 C9 C10 -83.8(2)

loop_
_cod_related_entry_id
_cod_related_entry_database
_cod_related_entry_code
1 ChemSpider 29542468
